data_7229068
loop_
_publ_author_name
'Pfeiffer, Constance R.'
'Biggins, Naomi'
'Lewis, William'
'Champness, Neil R.'

_publ_section_title
;
 Nickel(ii) metal--organic frameworks with
 N,N&#x2032;-di(4-pyridyl)-naphthalenediimide ligands: influence of
 secondary building unit geometry on dimensionality and framework
 dimensions
;
_journal_name_full CrystEngComm
_journal_paper_doi 10.1039/C7CE00956A
_journal_year 2017
_chemical_absolute_configuration ad
_chemical_formula_moiety 'C30 H26 N8 Ni O12'
_chemical_formula_sum 'C90 H174 N28 Ni O36'
_chemical_formula_weight 2283.27
_space_group_crystal_system tetragonal
_space_group_IT_number 122
_space_group_name_Hall 'I -4 2bw'
_space_group_name_H-M_alt 'I -4 2 d'
_symmetry_space_group_name_Hall 'I -4 2bw'
_symmetry_space_group_name_H-M 'I -4 2 d'
_atom_sites_solution_hydrogens geom
_atom_sites_solution_primary direct
_atom_sites_solution_secondary difmap
_audit_creation_date 2016-06-19
_audit_creation_method
;
Olex2 1.2
(compiled 2016.02.19 svn.r3266 for OlexSys, GUI svn.r5155)
;
_audit_update_record
;
2016-07-15 deposited with the CCDC.
2017-08-25 downloaded from the CCDC.
;
_cell_angle_alpha 90
_cell_angle_beta 90
_cell_angle_gamma 90
_cell_formula_units_Z 8
_cell_length_a 19.5137(6)
_cell_length_b 19.5137(6)
_cell_length_c 22.1533(16)
_cell_measurement_reflns_used 5227
_cell_measurement_temperature 120(2)
_cell_measurement_theta_max 73.1190
_cell_measurement_theta_min 5.1250
_cell_volume 8435.6(7)
_computing_cell_refinement 'CrysAlisPro 1.171.38.43 (Rigaku OD, 2015)'
_computing_data_collection 'CrysAlisPro 1.171.38.43 (Rigaku OD, 2015)'
_computing_data_reduction 'CrysAlisPro 1.171.38.43 (Rigaku OD, 2015)'
_computing_molecular_graphics 'Olex2 (Dolomanov et al., 2009)'
_computing_publication_material 'Olex2 (Dolomanov et al., 2009)'
_computing_structure_refinement 'ShelXL (Sheldrick, 2015)'
_computing_structure_solution 'ShelXT (Sheldrick, 2015)'
_diffrn_ambient_environment N~2~
_diffrn_ambient_temperature 120(2)
_diffrn_crystal_treatment 'flash frozen in gaseous N2'
_diffrn_detector 'CCD plate'
_diffrn_detector_area_resol_mean 5.2349
_diffrn_detector_type AtlasS2
_diffrn_measured_fraction_theta_full 1.000
_diffrn_measured_fraction_theta_max 0.989
_diffrn_measurement_details
;
List of Runs (angles in degrees, time in seconds):

  # Type    Start    End  Width  t~exp~   \w     \q     \k     \f   Frames
#--------------------------------------------------------------------------
  1  \w      6.00  35.00   1.00   20.00    --  -38.50  77.00 -60.00   29
  2  \w    -70.00  17.00   1.00   20.00    --  -38.50  77.00 150.00   87
  3  \w     73.00 172.00   1.00   80.00    --  104.50  77.00-180.00   99
  4  \w     81.00 163.00   1.00   80.00    --  104.50  77.00 150.00   82
  5  \w    136.00 163.00   1.00   80.00    --  104.50  77.00 -90.00   27
  6  \w     83.00 126.00   1.00   80.00    --  104.50  77.00 -90.00   43
;
_diffrn_measurement_device 'four-circle diffractometer'
_diffrn_measurement_device_type 'GV1000, AtlasS2'
_diffrn_measurement_method '\w scans'
_diffrn_measurement_specimen_support 'MiTeGen micromount'
_diffrn_orient_matrix_type 'CrysAlisPro convention (1999,Acta A55,543-557)'
_diffrn_orient_matrix_UB_11 -0.0395204000
_diffrn_orient_matrix_UB_12 -0.0526642000
_diffrn_orient_matrix_UB_13 0.0385825000
_diffrn_orient_matrix_UB_21 -0.0048600000
_diffrn_orient_matrix_UB_22 -0.0479910000
_diffrn_orient_matrix_UB_23 -0.0548759000
_diffrn_orient_matrix_UB_31 0.0681818000
_diffrn_orient_matrix_UB_32 -0.0338903000
_diffrn_orient_matrix_UB_33 0.0184559000
_diffrn_radiation_monochromator mirror
_diffrn_radiation_probe x-ray
_diffrn_radiation_type CuK\a
_diffrn_radiation_wavelength 1.54184
_diffrn_reflns_av_R_equivalents 0.0545
_diffrn_reflns_av_unetI/netI 0.0479
_diffrn_reflns_Laue_measured_fraction_full 1.000
_diffrn_reflns_Laue_measured_fraction_max 0.989
_diffrn_reflns_limit_h_max 16
_diffrn_reflns_limit_h_min -23
_diffrn_reflns_limit_k_max 10
_diffrn_reflns_limit_k_min -24
_diffrn_reflns_limit_l_max 21
_diffrn_reflns_limit_l_min -27
_diffrn_reflns_number 9272
_diffrn_reflns_point_group_measured_fraction_full 1.000
_diffrn_reflns_point_group_measured_fraction_max 0.990
_diffrn_reflns_theta_full 67.684
_diffrn_reflns_theta_max 73.397
_diffrn_reflns_theta_min 4.532
_diffrn_source 'microfocus sealed tube'
_diffrn_source_type 'Agilent diffraction microfocus sealed tube'
_exptl_absorpt_coefficient_mu 2.727
_exptl_absorpt_correction_T_max 0.872
_exptl_absorpt_correction_T_min 0.847
_exptl_absorpt_correction_type gaussian
_exptl_absorpt_process_details
;
CrysAlisPro 1.171.38.43 (Rigaku Oxford Diffraction, 2015)
Numerical absorption correction based on gaussian integration over
            a multifaceted crystal model
Empirical absorption correction using spherical harmonics,
 implemented in SCALE3 ABSPACK scaling algorithm.
;
_exptl_crystal_colour 'clear colourless'
_exptl_crystal_colour_lustre clear
_exptl_crystal_colour_primary colourless
_exptl_crystal_density_diffrn 3.596
_exptl_crystal_description block
_exptl_crystal_F_000 9808
_exptl_crystal_size_max 0.161
_exptl_crystal_size_mid 0.133
_exptl_crystal_size_min 0.125
_refine_diff_density_max 0.324
_refine_diff_density_min -0.466
_refine_diff_density_rms 0.078
_refine_ls_abs_structure_details
;
 Refined as an inversion twin.
;
_refine_ls_abs_structure_Flack 0.17(9)
_refine_ls_extinction_method none
_refine_ls_goodness_of_fit_ref 1.077
_refine_ls_hydrogen_treatment constr
_refine_ls_matrix_type full
_refine_ls_number_parameters 275
_refine_ls_number_reflns 3635
_refine_ls_number_restraints 489
_refine_ls_restrained_S_all 1.036
_refine_ls_R_factor_all 0.0769
_refine_ls_R_factor_gt 0.0745
_refine_ls_shift/su_max 0.001
_refine_ls_shift/su_mean 0.000
_refine_ls_structure_factor_coef Fsqd
_refine_ls_weighting_details 'w=1/[\s^2^(Fo^2^)+(0.1119P)^2^+23.4050P] where P=(Fo^2^+2Fc^2^)/3'
_refine_ls_weighting_scheme calc
_refine_ls_wR_factor_gt 0.2014
_refine_ls_wR_factor_ref 0.2036
_reflns_Friedel_coverage 0.839
_reflns_Friedel_fraction_full 1.000
_reflns_Friedel_fraction_max 0.992
_reflns_number_gt 3408
_reflns_number_total 3635
_reflns_threshold_expression 'I > 2\s(I)'
_cod_data_source_file c7ce00956a2.cif
_cod_data_source_block nhbnfr_sq
_cod_original_cell_volume 8435.7(8)
_cod_database_code 7229068
_nottingham_internal_coll_name NHBNFR
_nottingham_internal_coll_number 16240
_nottingham_internal_coll_client NHB/NRC
_nottingham_internal_coll_type custom
_nottingham_internal_coll_frame_method 'ofand \w scans'
_nottingham_internal_coll_frame_time 'degrees,, 20.00, 80.00'
_nottingham_internal_coll_frame_width 'in, 1.00'
_nottingham_internal_coll_user pczcrp
_nottingham_internal_coll_date 18/06/2016
_nottingham_internal_coll_location NOTTS
_nottingham_internal_coll_instrument 'GVB, PL13110001'
_nottingham_internal_process_date 19/06/2016
_nottingham_internal_process_user pczcrp
_nottingham_internal_solution_date 19/06/2016
_nottingham_internal_solution_user pczcrp
_nottingham_internal_refinement_date 19/06/2016
_nottingham_internal_refinement_user pczcrp
_nottingham_internal_self_archive_date 19/06/2016
_shelx_shelxl_version_number 2014/7
_chemical_oxdiff_formula C48H24O12N4Ni2
_chemical_oxdiff_usercomment 'NHBNFR 16240 GVB-1074 IN FOMBLIN FILM ON MICROMOUNT FOR CRP/NRC'
_shelx_space_group_comment
;
The symmetry employed for this shelxl refinement is uniquely defined
by the following loop, which should always be used as a source of
symmetry information in preference to the above space-group names.
They are only intended as comments.
;
_reflns_odcompleteness_completeness 99.91
_reflns_odcompleteness_iscentric 1
_reflns_odcompleteness_theta 67.13
_olex2_refinement_description
;
1. Twinned data refinement
 Scales: 0.83(9) 0.17(9)
2. Fixed Uiso
 At 1.2 times of:
  All C(H) groups
 At 1.5 times of:
  All C(H,H,H) groups
3. Uiso/Uaniso restraints and constraints
All non-hydrogen atoms have similar U: within 2A with sigma of 0.02 and sigma
for terminal atoms of 0.01
4. Rigid body (RIGU) restrains
 All non-hydrogen atoms
 with sigma for 1-2 distances of 0.004 and sigma for 1-3 distances of 0.004
5. Others
 Sof(O4A)=Sof(O5A)=Sof(O6A)=Sof(N6A)=1-FVAR(1)
 Sof(O4)=Sof(O5)=Sof(O6)=Sof(N6)=FVAR(1)
6.a Aromatic/amide H refined with riding coordinates:
 C1(H1), C2(H2), C6(H6), C7(H7), C13(H13), C14(H14), C15(H15)
6.b Idealised Me refined as rotating group:
 C16(H16A,H16B,H16C), C17(H17A,H17B,H17C)
;
_olex2_exptl_crystal_mounting_method 'in fomblin film on a micromount'
_olex2_submission_special_instructions 'No special instructions were received'
_oxdiff_exptl_absorpt_empirical_details
;
Empirical correction (ABSPACK) includes:
- Absorption correction using spherical harmonics
- Frame scaling
;
_oxdiff_exptl_absorpt_empirical_full_max 1.486
_oxdiff_exptl_absorpt_empirical_full_min 0.394

loop_
_space_group_symop_operation_xyz
'x, y, z'
'-x, -y, z'
'y, -x, -z'
'-y, x, -z'
'-x+1/2, y, -z+3/4'
'x+1/2, -y, -z+3/4'
'-y+1/2, -x, z+3/4'
'y+1/2, x, z+3/4'
'x+1/2, y+1/2, z+1/2'
'-x+1/2, -y+1/2, z+1/2'
'y+1/2, -x+1/2, -z+1/2'
'-y+1/2, x+1/2, -z+1/2'
'-x+1, y+1/2, -z+5/4'
'x+1, -y+1/2, -z+5/4'
'-y+1, -x+1/2, z+5/4'
'y+1, x+1/2, z+5/4'

loop_
_atom_site_label
_atom_site_type_symbol
_atom_site_fract_x
_atom_site_fract_y
_atom_site_fract_z
_atom_site_U_iso_or_equiv
_atom_site_adp_type
_atom_site_occupancy
_atom_site_site_symmetry_order
_atom_site_calc_flag
_atom_site_refinement_flags_posn
_atom_site_refinement_flags_adp
_atom_site_refinement_flags_occupancy
_atom_site_disorder_assembly
_atom_site_disorder_group
Ni1 Ni 0.7500 1.14491(7) 0.3750 0.0387(5) Uani 1 2 d S TU P . .
O1 O 0.6702(2) 0.8278(2) 0.4490(2) 0.0375(11) Uani 1 1 d . U . . .
O2 O 0.6739(3) 0.4644(2) 0.4530(2) 0.0343(10) Uani 1 1 d . U . . .
O3 O 0.6443(3) 1.1438(3) 0.3648(3) 0.0519(13) Uani 1 1 d . U . . .
N1 N 0.7500 1.0395(4) 0.3750 0.0437(19) Uani 1 2 d S TU P A .
N2 N 0.7500 0.8246(3) 0.3750 0.0315(16) Uani 1 2 d S TU P . .
N3 N 0.7500 0.4661(3) 0.3750 0.0252(14) Uani 1 2 d S TU P . .
N4 N 0.7500 0.2514(4) 0.3750 0.0365(16) Uani 1 2 d S TU P . .
N5 N 0.5386(4) 1.1815(5) 0.3867(5) 0.079(2) Uani 1 1 d . U . . .
C1 C 0.7072(4) 1.0049(3) 0.3403(4) 0.0480(18) Uani 1 1 d . U . . .
H1 H 0.6758 1.0298 0.3158 0.058 Uiso 1 1 calc R . . A .
C2 C 0.7061(4) 0.9334(3) 0.3381(4) 0.0468(17) Uani 1 1 d . U . . .
H2 H 0.6758 0.9097 0.3117 0.056 Uiso 1 1 calc R . . . .
C3 C 0.7500 0.8988(4) 0.3750 0.039(2) Uani 1 2 d S TU P . .
C4 C 0.7059(3) 0.7919(3) 0.4168(3) 0.0287(12) Uani 1 1 d . U . . .
C5 C 0.7082(3) 0.7170(3) 0.4166(3) 0.0216(11) Uani 1 1 d . U . . .
C6 C 0.6676(3) 0.6815(3) 0.4570(3) 0.0278(12) Uani 1 1 d . U . . .
H6 H 0.6393 0.7059 0.4844 0.033 Uiso 1 1 calc R . . . .
C7 C 0.6678(3) 0.6104(3) 0.4576(3) 0.0279(12) Uani 1 1 d . U . . .
H7 H 0.6401 0.5863 0.4858 0.033 Uiso 1 1 calc R . . . .
C8 C 0.7082(3) 0.5744(3) 0.4171(3) 0.0204(10) Uani 1 1 d . U . . .
C9 C 0.7500 0.6092(4) 0.3750 0.0227(15) Uani 1 2 d S TU P . .
C10 C 0.7500 0.6815(3) 0.3750 0.0232(15) Uani 1 2 d S TU P . .
C11 C 0.7081(3) 0.4984(3) 0.4165(3) 0.0269(12) Uani 1 1 d . U . . .
C12 C 0.7500 0.3932(4) 0.3750 0.0267(16) Uani 1 2 d S TU P . .
C13 C 0.7072(3) 0.3578(3) 0.3362(3) 0.0349(13) Uani 1 1 d . U . . .
H13 H 0.6775 0.3813 0.3094 0.042 Uiso 1 1 calc R . . . .
C14 C 0.7092(4) 0.2865(3) 0.3378(3) 0.0337(13) Uani 1 1 d . U . . .
H14 H 0.6802 0.2617 0.3112 0.040 Uiso 1 1 calc R . . . .
C15 C 0.6036(4) 1.1750(4) 0.3977(5) 0.054(2) Uani 1 1 d . U . . .
H15 H 0.6211 1.1955 0.4334 0.065 Uiso 1 1 calc R . . . .
C16 C 0.4950(6) 1.2217(7) 0.4274(6) 0.084(3) Uani 1 1 d . U . . .
H16A H 0.4660 1.1907 0.4511 0.125 Uiso 1 1 calc GR . . . .
H16B H 0.4659 1.2525 0.4036 0.125 Uiso 1 1 calc GR . . . .
H16C H 0.5238 1.2487 0.4547 0.125 Uiso 1 1 calc GR . . . .
C17 C 0.5077(7) 1.1425(9) 0.3361(7) 0.107(4) Uani 1 1 d . U . . .
H17A H 0.5039 1.1723 0.3006 0.160 Uiso 1 1 calc GR . . . .
H17B H 0.4620 1.1266 0.3478 0.160 Uiso 1 1 calc GR . . . .
H17C H 0.5367 1.1030 0.3264 0.160 Uiso 1 1 calc GR . . . .
O4 O 0.7608(13) 1.1529(14) 0.4720(10) 0.054(4) Uani 0.315(12) 1 d . U . A 1
O5 O 0.7571(18) 1.1193(18) 0.5620(15) 0.070(4) Uani 0.315(12) 1 d . U . A 1
O6 O 0.6879(14) 1.0852(13) 0.4975(11) 0.072(3) Uani 0.315(12) 1 d . U . A 1
N6 N 0.728(2) 1.1159(19) 0.5110(18) 0.065(4) Uani 0.315(12) 1 d . U . A 1
O4A O 0.7249(7) 1.1435(7) 0.4646(5) 0.062(2) Uani 0.685(12) 1 d . U . A 2
O5A O 0.8171(7) 1.1557(7) 0.5088(5) 0.083(3) Uani 0.685(12) 1 d . U . A 2
O6A O 0.7260(8) 1.1151(8) 0.5580(6) 0.069(3) Uani 0.685(12) 1 d . U . A 2
N6A N 0.7520(10) 1.1311(7) 0.5102(7) 0.067(3) Uani 0.685(12) 1 d . U . A 2

loop_
_atom_site_aniso_label
_atom_site_aniso_U_11
_atom_site_aniso_U_22
_atom_site_aniso_U_33
_atom_site_aniso_U_23
_atom_site_aniso_U_13
_atom_site_aniso_U_12
Ni1 0.0464(9) 0.0103(6) 0.0594(9) 0.000 0.0210(8) 0.000
O1 0.038(2) 0.023(2) 0.052(3) -0.006(2) 0.015(2) 0.0017(18)
O2 0.049(2) 0.0171(19) 0.037(2) 0.0021(17) 0.017(2) -0.0094(18)
O3 0.045(2) 0.026(2) 0.084(4) 0.002(3) 0.017(3) 0.000(2)
N1 0.044(4) 0.016(3) 0.072(5) 0.000 0.025(4) 0.000
N2 0.032(3) 0.009(3) 0.054(4) 0.000 0.017(3) 0.000
N3 0.030(3) 0.015(3) 0.031(3) 0.000 0.015(3) 0.000
N4 0.046(4) 0.017(3) 0.047(4) 0.000 0.009(3) 0.000
N5 0.050(4) 0.081(5) 0.107(6) -0.026(5) 0.009(4) 0.005(3)
C1 0.044(4) 0.017(3) 0.083(5) 0.005(3) 0.010(4) -0.004(2)
C2 0.052(4) 0.015(3) 0.073(5) 0.003(3) 0.014(4) -0.005(3)
C3 0.044(5) 0.008(3) 0.065(5) 0.000 0.015(4) 0.000
C4 0.026(3) 0.015(2) 0.045(3) -0.003(2) 0.009(2) 0.0004(19)
C5 0.022(3) 0.014(2) 0.029(2) -0.0006(19) 0.010(2) -0.0011(18)
C6 0.030(3) 0.017(2) 0.037(3) -0.001(2) 0.016(2) 0.000(2)
C7 0.030(3) 0.019(2) 0.034(3) -0.002(2) 0.011(2) -0.002(2)
C8 0.020(2) 0.013(2) 0.028(2) 0.0015(19) 0.007(2) -0.0020(17)
C9 0.017(3) 0.018(3) 0.032(4) 0.000 0.008(3) 0.000
C10 0.023(3) 0.010(3) 0.036(4) 0.000 0.016(3) 0.000
C11 0.033(3) 0.015(2) 0.032(3) -0.001(2) 0.011(2) 0.001(2)
C12 0.026(3) 0.012(3) 0.042(4) 0.000 0.011(3) 0.000
C13 0.037(3) 0.019(2) 0.048(3) 0.002(3) 0.004(3) -0.005(2)
C14 0.041(3) 0.018(2) 0.042(3) -0.002(2) -0.002(3) -0.007(2)
C15 0.044(3) 0.029(3) 0.089(5) -0.003(3) 0.020(4) -0.002(3)
C16 0.055(5) 0.098(7) 0.098(7) -0.024(6) 0.014(5) 0.014(5)
C17 0.082(7) 0.114(8) 0.126(8) -0.036(8) -0.006(6) 0.002(7)
O4 0.064(8) 0.049(7) 0.048(6) 0.008(5) 0.012(6) -0.001(7)
O5 0.087(8) 0.064(6) 0.058(5) 0.009(5) 0.014(6) 0.001(7)
O6 0.088(7) 0.065(6) 0.065(6) 0.007(6) 0.017(6) -0.005(6)
N6 0.081(7) 0.056(6) 0.058(5) 0.011(5) 0.017(6) -0.001(6)
O4A 0.084(6) 0.051(5) 0.052(4) 0.011(4) 0.021(4) 0.020(5)
O5A 0.089(6) 0.084(6) 0.077(5) 0.011(5) 0.009(5) 0.001(5)
O6A 0.090(7) 0.063(5) 0.055(4) 0.009(4) 0.018(5) 0.007(6)
N6A 0.085(6) 0.058(6) 0.059(4) 0.009(4) 0.015(5) 0.012(5)

loop_
_atom_type_symbol
_atom_type_description
_atom_type_scat_dispersion_real
_atom_type_scat_dispersion_imag
_atom_type_scat_source
C C 0.0181 0.0091 'International Tables Vol C Tables 4.2.6.8 and 6.1.1.4'
H H 0.0000 0.0000 'International Tables Vol C Tables 4.2.6.8 and 6.1.1.4'
N N 0.0311 0.0180 'International Tables Vol C Tables 4.2.6.8 and 6.1.1.4'
Ni Ni -3.0029 0.5091 'International Tables Vol C Tables 4.2.6.8 and 6.1.1.4'
O O 0.0492 0.0322 'International Tables Vol C Tables 4.2.6.8 and 6.1.1.4'

loop_
_exptl_crystal_face_index_h
_exptl_crystal_face_index_k
_exptl_crystal_face_index_l
_exptl_crystal_face_perp_dist
0 4 -5 0.0667
0 -4 5 0.0667
-5 1 0 0.0772
5 -1 0 0.0772
1 5 5 0.0788
-1 -5 -5 0.0458
-6 10 4 0.0961
4 -11 -6 0.0464
9 4 9 0.0907
10 4 -8 0.0758
9 5 -9 0.0763
-10 -4 8 0.0741

loop_
_geom_angle_atom_site_label_1
_geom_angle_atom_site_label_2
_geom_angle_atom_site_label_3
_geom_angle
_geom_angle_site_symmetry_1
_geom_angle_site_symmetry_3
O3 Ni1 O3 178.8(3) . 5_655
O3 Ni1 N4 90.59(14) . 1_565
O3 Ni1 N4 90.59(14) 5_655 1_565
O3 Ni1 O4 101.9(7) 5_655 5_655
O3 Ni1 O4 78.2(7) . 5_655
O3 Ni1 O4 78.2(7) 5_655 .
O3 Ni1 O4 101.9(7) . .
N1 Ni1 O3 89.41(14) . .
N1 Ni1 O3 89.41(14) . 5_655
N1 Ni1 N4 180.0 . 1_565
N1 Ni1 O4 94.1(7) . .
N1 Ni1 O4 94.1(7) . 5_655
N4 Ni1 O4 85.9(7) 1_565 5_655
N4 Ni1 O4 85.9(7) 1_565 .
O4 Ni1 O4 171.8(15) . 5_655
O4A Ni1 O3 97.6(4) 5_655 .
O4A Ni1 O3 82.4(4) . .
O4A Ni1 O3 97.6(4) . 5_655
O4A Ni1 O3 82.4(4) 5_655 5_655
O4A Ni1 N1 89.2(4) . .
O4A Ni1 N1 89.2(4) 5_655 .
O4A Ni1 N4 90.8(4) 5_655 1_565
O4A Ni1 N4 90.8(4) . 1_565
O4A Ni1 O4A 178.4(8) 5_655 .
C15 O3 Ni1 124.7(6) . .
C1 N1 Ni1 120.7(4) . .
C1 N1 Ni1 120.7(4) 5_655 .
C1 N1 C1 118.6(8) 5_655 .
C4 N2 C3 116.8(3) 5_655 .
C4 N2 C3 116.8(3) . .
C4 N2 C4 126.4(6) . 5_655
C11 N3 C11 125.7(7) 5_655 .
C11 N3 C12 117.1(3) . .
C11 N3 C12 117.1(3) 5_655 .
C14 N4 Ni1 120.8(4) . 1_545
C14 N4 Ni1 120.8(4) 5_655 1_545
C14 N4 C14 118.4(7) . 5_655
C15 N5 C16 120.3(10) . .
C15 N5 C17 119.3(10) . .
C16 N5 C17 120.1(10) . .
N1 C1 H1 118.6 . .
N1 C1 C2 122.7(8) . .
C2 C1 H1 118.6 . .
C1 C2 H2 121.2 . .
C3 C2 C1 117.6(8) . .
C3 C2 H2 121.2 . .
C2 C3 N2 119.7(4) 5_655 .
C2 C3 N2 119.7(4) . .
C2 C3 C2 120.6(8) . 5_655
O1 C4 N2 118.1(5) . .
O1 C4 C5 126.4(6) . .
N2 C4 C5 115.5(5) . .
C6 C5 C4 118.9(5) . .
C6 C5 C10 120.5(5) . .
C10 C5 C4 120.6(5) . .
C5 C6 H6 119.8 . .
C5 C6 C7 120.5(5) . .
C7 C6 H6 119.8 . .
C6 C7 H7 119.9 . .
C8 C7 C6 120.1(6) . .
C8 C7 H7 119.9 . .
C7 C8 C9 120.9(5) . .
C7 C8 C11 120.9(5) . .
C9 C8 C11 118.3(5) . .
C8 C9 C8 122.7(7) . 5_655
C10 C9 C8 118.7(3) . 5_655
C10 C9 C8 118.7(3) . .
C5 C10 C5 121.3(6) . 5_655
C9 C10 C5 119.4(3) . .
C9 C10 C5 119.4(3) . 5_655
O2 C11 N3 120.5(5) . .
O2 C11 C8 121.9(5) . .
N3 C11 C8 117.5(5) . .
C13 C12 N3 120.0(4) 5_655 .
C13 C12 N3 120.0(4) . .
C13 C12 C13 120.0(8) 5_655 .
C12 C13 H13 121.1 . .
C12 C13 C14 117.9(6) . .
C14 C13 H13 121.1 . .
N4 C14 C13 122.9(6) . .
N4 C14 H14 118.5 . .
C13 C14 H14 118.5 . .
O3 C15 N5 124.4(10) . .
O3 C15 H15 117.8 . .
N5 C15 H15 117.8 . .
N5 C16 H16A 109.5 . .
N5 C16 H16B 109.5 . .
N5 C16 H16C 109.5 . .
H16A C16 H16B 109.5 . .
H16A C16 H16C 109.5 . .
H16B C16 H16C 109.5 . .
N5 C17 H17A 109.5 . .
N5 C17 H17B 109.5 . .
N5 C17 H17C 109.5 . .
H17A C17 H17B 109.5 . .
H17A C17 H17C 109.5 . .
H17B C17 H17C 109.5 . .
N6 O4 Ni1 125(3) . .
O5 N6 O4 110(4) . .
O6 N6 O4 120(4) . .
O6 N6 O5 129(4) . .
N6A O4A Ni1 137.3(14) . .
O4A N6A O5A 109.4(17) . .
O4A N6A O6A 128(2) . .
O6A N6A O5A 120.0(18) . .

loop_
_geom_bond_atom_site_label_1
_geom_bond_atom_site_label_2
_geom_bond_distance
_geom_bond_site_symmetry_2
Ni1 O3 2.075(6) .
Ni1 O3 2.075(6) 5_655
Ni1 N1 2.058(7) .
Ni1 N4 2.078(7) 1_565
Ni1 O4 2.16(2) .
Ni1 O4 2.16(2) 5_655
Ni1 O4A 2.046(9) 5_655
Ni1 O4A 2.046(9) .
O1 C4 1.219(7) .
O2 C11 1.241(7) .
O3 C15 1.239(10) .
N1 C1 1.320(9) 5_655
N1 C1 1.320(9) .
N2 C3 1.448(9) .
N2 C4 1.417(7) .
N2 C4 1.417(7) 5_655
N3 C11 1.382(7) 5_655
N3 C11 1.383(6) .
N3 C12 1.424(9) .
N4 Ni1 2.078(7) 1_545
N4 C14 1.335(8) .
N4 C14 1.335(8) 5_655
N5 C15 1.296(12) .
N5 C16 1.468(13) .
N5 C17 1.483(17) .
C1 H1 0.9500 .
C1 C2 1.397(9) .
C2 H2 0.9500 .
C2 C3 1.364(9) .
C3 C2 1.364(10) 5_655
C4 C5 1.461(7) .
C5 C6 1.381(8) .
C5 C10 1.413(6) .
C6 H6 0.9500 .
C6 C7 1.388(7) .
C7 H7 0.9500 .
C7 C8 1.384(8) .
C8 C9 1.414(6) .
C8 C11 1.482(7) .
C9 C8 1.414(6) 5_655
C9 C10 1.412(9) .
C10 C5 1.413(6) 5_655
C12 C13 1.383(8) 5_655
C12 C13 1.383(8) .
C13 H13 0.9500 .
C13 C14 1.392(9) .
C14 H14 0.9500 .
C15 H15 0.9500 .
C16 H16A 0.9800 .
C16 H16B 0.9800 .
C16 H16C 0.9800 .
C17 H17A 0.9800 .
C17 H17B 0.9800 .
C17 H17C 0.9800 .
O4 N6 1.30(4) .
O5 N6 1.27(6) .
O6 N6 1.02(4) .
O4A N6A 1.16(2) .
O5A N6A 1.36(2) .
O6A N6A 1.22(2) .

loop_
_geom_torsion_atom_site_label_1
_geom_torsion_atom_site_label_2
_geom_torsion_atom_site_label_3
_geom_torsion_atom_site_label_4
_geom_torsion
_geom_torsion_site_symmetry_1
_geom_torsion_site_symmetry_4
Ni1 O3 C15 N5 170.6(8) . .
Ni1 N1 C1 C2 178.9(6) . .
Ni1 N4 C14 C13 179.8(5) 1_545 .
Ni1 O4 N6 O5 163(3) . .
Ni1 O4 N6 O6 -10(5) . .
Ni1 O4A N6A O5A 39(2) . .
Ni1 O4A N6A O6A -158.4(15) . .
O1 C4 C5 C6 -1.1(11) . .
O1 C4 C5 C10 177.3(5) . .
N1 C1 C2 C3 2.1(12) . .
N2 C4 C5 C6 178.8(5) . .
N2 C4 C5 C10 -2.8(9) . .
N3 C12 C13 C14 179.9(5) . .
C1 N1 C1 C2 -1.1(6) 5_655 .
C1 C2 C3 N2 179.0(6) . .
C1 C2 C3 C2 -1.0(6) . 5_655
C3 N2 C4 O1 1.3(7) . .
C3 N2 C4 C5 -178.6(4) . .
C4 N2 C3 C2 89.2(5) . 5_655
C4 N2 C3 C2 89.2(5) 5_655 .
C4 N2 C3 C2 -90.8(5) 5_655 5_655
C4 N2 C3 C2 -90.8(5) . .
C4 N2 C4 O1 -178.7(7) 5_655 .
C4 N2 C4 C5 1.4(4) 5_655 .
C4 C5 C6 C7 179.1(6) . .
C4 C5 C10 C5 1.5(4) . 5_655
C4 C5 C10 C9 -178.5(4) . .
C5 C6 C7 C8 -0.8(10) . .
C6 C5 C10 C5 179.9(7) . 5_655
C6 C5 C10 C9 -0.1(7) . .
C6 C7 C8 C9 0.4(9) . .
C6 C7 C8 C11 -179.0(6) . .
C7 C8 C9 C8 -179.8(6) . 5_655
C7 C8 C9 C10 0.2(6) . .
C7 C8 C11 O2 -2.2(10) . .
C7 C8 C11 N3 -179.8(5) . .
C8 C9 C10 C5 -0.3(4) 5_655 5_655
C8 C9 C10 C5 -0.3(4) . .
C8 C9 C10 C5 179.7(4) 5_655 .
C8 C9 C10 C5 179.7(4) . 5_655
C9 C8 C11 O2 178.4(5) . .
C9 C8 C11 N3 0.8(8) . .
C10 C5 C6 C7 0.7(10) . .
C11 N3 C11 O2 -178.0(7) 5_655 .
C11 N3 C11 C8 -0.4(4) 5_655 .
C11 N3 C12 C13 -85.8(4) . 5_655
C11 N3 C12 C13 94.2(4) 5_655 5_655
C11 N3 C12 C13 -85.8(4) 5_655 .
C11 N3 C12 C13 94.2(4) . .
C11 C8 C9 C8 -0.4(4) . 5_655
C11 C8 C9 C10 179.6(4) . .
C12 N3 C11 O2 1.9(7) . .
C12 N3 C11 C8 179.6(4) . .
C12 C13 C14 N4 0.3(10) . .
C13 C12 C13 C14 -0.1(5) 5_655 .
C14 N4 C14 C13 -0.2(5) 5_655 .
C16 N5 C15 O3 -177.7(10) . .
C17 N5 C15 O3 8.2(18) . .

loop_
_exptl_oxdiff_crystal_face_indexfrac_h
_exptl_oxdiff_crystal_face_indexfrac_k
_exptl_oxdiff_crystal_face_indexfrac_l
_exptl_oxdiff_crystal_face_x
_exptl_oxdiff_crystal_face_y
_exptl_oxdiff_crystal_face_z
-0.0003 3.9939 -5.0013 -0.4033 0.0828 -0.2277
0.0003 -3.9939 5.0013 0.4033 -0.0828 0.2277
-4.9995 0.9930 -0.0018 0.1452 -0.0233 -0.3746
4.9995 -0.9930 0.0018 -0.1452 0.0233 0.3746
0.9848 5.0023 5.0076 -0.1092 -0.5196 -0.0100
-0.9848 -5.0023 -5.0076 0.1092 0.5196 0.0100
-6.0192 9.9897 4.0065 -0.1336 -0.6700 -0.6750
4.0243 -10.9932 -6.0097 0.1880 0.8378 0.5360
8.9779 4.0162 9.0140 -0.2185 -0.7310 0.6424
9.9991 4.0044 -7.9987 -0.9147 0.1982 0.3984
8.9991 5.0018 -8.9993 -0.9663 0.2101 0.2780
-9.9991 -4.0044 7.9987 0.9147 -0.1982 -0.3984

loop_
_twin_individual_id
_twin_individual_mass_fraction_refined
1 0.83(9)
2 0.17(9)
